data_4026578
loop_
_publ_author_name
'Abigail Albright'
'Daniel Eddings'
'Regina Black'
'Christopher J. Welch'
'Nikolay N. Gerasimchuk'
'Robert E. Gawley'

_publ_section_title
;
 Design and Synthesis of C2-Symmetric N-Heterocyclic Carbene Precursors
 and Metal Carbenoids
;
_journal_name_full 'Journal of Organic Chemistry'
_journal_page_first 7341
_journal_page_last 7351
_journal_paper_doi 10.1021/jo2012434
_journal_volume 76
_journal_year 2011
_chemical_absolute_configuration ad
_chemical_formula_moiety 'C25 H37 N2 Si2, Cl'
_chemical_formula_sum 'C25 H37 Cl N2 Si2'
_chemical_formula_weight 457.20
_space_group_crystal_system orthorhombic
_space_group_IT_number 19
_space_group_name_Hall 'P 2ac 2ab'
_space_group_name_H-M_alt 'P 21 21 21'
_symmetry_space_group_name_Hall 'P 2ac 2ab'
_symmetry_space_group_name_H-M 'P 21 21 21'
_atom_sites_solution_hydrogens geom
_atom_sites_solution_primary direct
_atom_sites_solution_secondary difmap
_audit_creation_method 'APEX2 v2010.1-2'
_cell_angle_alpha 90
_cell_angle_beta 90
_cell_angle_gamma 90
_cell_formula_units_Z 4
_cell_length_a 8.4419(5)
_cell_length_b 13.7473(8)
_cell_length_c 24.4406(14)
_cell_measurement_reflns_used 110
_cell_measurement_temperature 200.(2)
_cell_measurement_theta_max 18.8177
_cell_measurement_theta_min 3.0712
_cell_volume 2836.4(3)
_computing_cell_refinement 'APEX2 v2010.1-2 (Bruker AXS)'
_computing_structure_refinement 'SHELXL-97 (Sheldrick, 2008)'
_computing_structure_solution 'SHELXS-97 (Sheldrick, 2008)'
_diffrn_ambient_temperature 200.(2)
_diffrn_measured_fraction_theta_full 0.997
_diffrn_measured_fraction_theta_max 0.997
_diffrn_radiation_wavelength 0.71073
_diffrn_reflns_av_R_equivalents 0.0355
_diffrn_reflns_av_sigmaI/netI 0.0249
_diffrn_reflns_limit_h_max 10
_diffrn_reflns_limit_h_min -10
_diffrn_reflns_limit_k_max 16
_diffrn_reflns_limit_k_min -16
_diffrn_reflns_limit_l_max 29
_diffrn_reflns_limit_l_min -29
_diffrn_reflns_number 27620
_diffrn_reflns_theta_full 25.08
_diffrn_reflns_theta_max 25.08
_diffrn_reflns_theta_min 1.67
_exptl_absorpt_coefficient_mu 0.232
_exptl_absorpt_correction_T_max 0.98
_exptl_absorpt_correction_T_min 0.86
_exptl_absorpt_correction_type multi-scan
_exptl_absorpt_process_details 'Sheldrick, G.M. (2008) SADABS v2008/1. Bruker AXS Inc. Madison, WI USA.'
_exptl_crystal_density_diffrn 1.071
_exptl_crystal_description plate
_exptl_crystal_F_000 984
_exptl_crystal_size_max 1.00
_exptl_crystal_size_mid 0.62
_exptl_crystal_size_min 0.10
_refine_diff_density_max 0.458
_refine_diff_density_min -0.413
_refine_ls_abs_structure_details 'Flack H D (1983), Acta Cryst. A39, 876-881'
_refine_ls_abs_structure_Flack 0.04(7)
_refine_ls_extinction_method none
_refine_ls_goodness_of_fit_ref 1.150
_refine_ls_hydrogen_treatment constr
_refine_ls_matrix_type full
_refine_ls_number_parameters 280
_refine_ls_number_reflns 5005
_refine_ls_number_restraints 0
_refine_ls_restrained_S_all 1.150
_refine_ls_R_factor_all 0.0441
_refine_ls_R_factor_gt 0.0354
_refine_ls_shift/su_max 0.001
_refine_ls_shift/su_mean 0.000
_refine_ls_structure_factor_coef Fsqd
_refine_ls_weighting_details 'calc w=1/[\s^2^(Fo^2^)+(0.0656P)^2^+0.2573P] where P=(Fo^2^+2Fc^2^)/3'
_refine_ls_weighting_scheme calc
_refine_ls_wR_factor_gt 0.0961
_refine_ls_wR_factor_ref 0.1101
_reflns_number_gt 4576
_reflns_number_total 5005
_reflns_threshold_expression >2sigma(I)
_cod_data_source_file jo2012434_si_002.cif
_cod_data_source_block I
_cod_database_code 4026578

loop_
_space_group_symop_operation_xyz
'x, y, z'
'x+1/2, -y+1/2, -z'
'-x, y+1/2, -z+1/2'
'-x+1/2, -y, z+1/2'

loop_
_atom_site_type_symbol
_atom_site_label
_atom_site_fract_x
_atom_site_fract_y
_atom_site_fract_z
_atom_site_U_iso_or_equiv
_atom_site_adp_type
_atom_site_calc_flag
_atom_site_refinement_flags
_atom_site_occupancy
N N1 0.88000(19) 0.37432(13) 0.51860(7) 0.0306(4) Uani d . 1
N N2 0.88853(19) 0.24759(12) 0.57055(7) 0.0289(4) Uani d . 1
Si Si1 0.55452(10) 0.61531(5) 0.59585(4) 0.0614(2) Uani d . 1
Si Si2 0.92045(11) 0.29349(6) 0.73192(3) 0.0576(2) Uani d . 1
C C1 0.7921(2) 0.30688(14) 0.54327(8) 0.0293(4) Uani d . 1
H H1 0.68 0.3019 0.5417 0.035 Uiso calc R 1
C C2 1.0387(2) 0.35574(16) 0.53013(9) 0.0349(5) Uani d . 1
H H2 1.1273 0.392 0.5175 0.042 Uiso calc R 1
C C3 1.0425(2) 0.27696(15) 0.56237(9) 0.0343(5) Uani d . 1
H H3 1.1347 0.2469 0.5769 0.041 Uiso calc R 1
C C4 0.8220(3) 0.45089(17) 0.48343(9) 0.0377(5) Uani d . 1
C C5 0.7494(3) 0.53268(17) 0.50648(11) 0.0461(6) Uani d . 1
C C6 0.7053(4) 0.6042(2) 0.46975(14) 0.0657(8) Uani d . 1
H H6 0.6582 0.6622 0.4834 0.079 Uiso calc R 1
C C7 0.7271(5) 0.5946(3) 0.41393(16) 0.0816(11) Uani d . 1
H H7 0.6922 0.6445 0.3899 0.098 Uiso calc R 1
C C8 0.7989(4) 0.5133(3) 0.39310(13) 0.0774(10) Uani d . 1
H H8 0.8158 0.5075 0.3548 0.093 Uiso calc R 1
C C9 0.8465(3) 0.4398(2) 0.42786(11) 0.0541(7) Uani d . 1
H H9 0.8953 0.3827 0.4139 0.065 Uiso calc R 1
C C10 0.7302(3) 0.54356(18) 0.56840(11) 0.0523(6) Uani d . 1
H H10 0.7167 0.476 0.5828 0.063 Uiso calc R 1
C C11 0.8858(4) 0.5813(3) 0.59359(19) 0.0902(12) Uani d . 1
H H11A 0.9151 0.643 0.5762 0.135 Uiso calc R 1
H H11B 0.9701 0.5334 0.5876 0.135 Uiso calc R 1
H H11C 0.8713 0.5914 0.633 0.135 Uiso calc R 1
C C12 0.3713(4) 0.6014(2) 0.55385(15) 0.0689(9) Uani d . 1
H H12A 0.3899 0.6278 0.5172 0.103 Uiso calc R 1
H H12B 0.2841 0.6369 0.5713 0.103 Uiso calc R 1
H H12C 0.3438 0.5324 0.5511 0.103 Uiso calc R 1
C C13 0.5170(6) 0.5661(3) 0.66579(15) 0.1020(14) Uani d . 1
H H13A 0.6136 0.5717 0.6878 0.153 Uiso calc R 1
H H13B 0.4861 0.4975 0.6631 0.153 Uiso calc R 1
H H13C 0.4316 0.6032 0.6832 0.153 Uiso calc R 1
C C14 0.6072(5) 0.7478(2) 0.6018(2) 0.1095(17) Uani d . 1
H H14A 0.6196 0.7757 0.5652 0.164 Uiso calc R 1
H H14B 0.7068 0.7545 0.6221 0.164 Uiso calc R 1
H H14C 0.5227 0.7822 0.6213 0.164 Uiso calc R 1
C C15 0.8363(2) 0.16312(15) 0.60110(9) 0.0329(4) Uani d . 1
C C16 0.7675(3) 0.17455(16) 0.65286(9) 0.0357(5) Uani d . 1
C C17 0.7168(3) 0.08833(19) 0.67779(10) 0.0496(6) Uani d . 1
H H17 0.6682 0.0917 0.7128 0.059 Uiso calc R 1
C C18 0.7350(4) -0.0012(2) 0.65337(12) 0.0571(7) Uani d . 1
H H18 0.6981 -0.0579 0.6716 0.068 Uiso calc R 1
C C19 0.8060(4) -0.00942(18) 0.60287(12) 0.0554(7) Uani d . 1
H H19 0.8193 -0.0714 0.5864 0.066 Uiso calc R 1
C C20 0.8578(3) 0.07354(17) 0.57652(10) 0.0434(6) Uani d . 1
H H20 0.9077 0.0691 0.5418 0.052 Uiso calc R 1
C C21 0.7534(3) 0.27191(17) 0.68090(9) 0.0413(6) Uani d . 1
H H21 0.7639 0.3227 0.6518 0.05 Uiso calc R 1
C C22 0.5901(4) 0.2872(2) 0.70805(10) 0.0550(7) Uani d . 1
H H22A 0.5751 0.2386 0.737 0.082 Uiso calc R 1
H H22B 0.5066 0.2799 0.6805 0.082 Uiso calc R 1
H H22C 0.5851 0.3525 0.7239 0.082 Uiso calc R 1
C C23 1.1157(4) 0.2534(4) 0.70512(16) 0.1117(18) Uani d . 1
H H23A 1.1044 0.1897 0.6876 0.168 Uiso calc R 1
H H23B 1.1915 0.2487 0.7354 0.168 Uiso calc R 1
H H23C 1.1541 0.3007 0.6782 0.168 Uiso calc R 1
C C24 0.8832(5) 0.2233(3) 0.79562(12) 0.0746(10) Uani d . 1
H H24A 0.779 0.2407 0.8104 0.112 Uiso calc R 1
H H24B 0.9652 0.2387 0.8227 0.112 Uiso calc R 1
H H24C 0.8857 0.1535 0.7874 0.112 Uiso calc R 1
C C25 0.9197(7) 0.4260(3) 0.74904(16) 0.1034(14) Uani d . 1
H H25A 0.9848 0.4372 0.7816 0.155 Uiso calc R 1
H H25B 0.8109 0.4472 0.7562 0.155 Uiso calc R 1
H H25C 0.9631 0.463 0.7182 0.155 Uiso calc R 1
Cl Cl1 1.41866(6) 0.33212(4) 0.56895(2) 0.04363(16) Uani d . 1

loop_
_atom_site_aniso_label
_atom_site_aniso_U_11
_atom_site_aniso_U_22
_atom_site_aniso_U_33
_atom_site_aniso_U_12
_atom_site_aniso_U_13
_atom_site_aniso_U_23
N1 0.0222(9) 0.0353(9) 0.0342(9) -0.0019(7) 0.0021(7) -0.0011(7)
N2 0.0222(9) 0.0370(9) 0.0275(8) -0.0011(7) 0.0007(7) -0.0015(7)
Si1 0.0575(5) 0.0425(4) 0.0841(5) 0.0104(4) -0.0109(4) -0.0246(4)
Si2 0.0594(5) 0.0743(5) 0.0390(4) -0.0094(4) -0.0099(3) -0.0093(3)
C1 0.0215(10) 0.0352(11) 0.0311(10) -0.0018(8) 0.0007(8) -0.0041(8)
C2 0.0224(11) 0.0447(12) 0.0377(11) -0.0060(9) 0.0034(8) -0.0041(9)
C3 0.0219(11) 0.0441(12) 0.0370(11) 0.0002(9) 0.0004(9) -0.0044(9)
C4 0.0279(12) 0.0424(12) 0.0429(12) -0.0087(10) -0.0012(9) 0.0081(10)
C5 0.0346(13) 0.0365(12) 0.0673(16) -0.0059(11) -0.0027(12) 0.0063(11)
C6 0.0515(18) 0.0475(15) 0.098(2) 0.0007(13) 0.0024(16) 0.0263(16)
C7 0.071(2) 0.077(2) 0.097(3) -0.0005(18) 0.0026(19) 0.057(2)
C8 0.073(2) 0.103(3) 0.0566(18) -0.001(2) 0.0034(16) 0.0404(19)
C9 0.0488(15) 0.0670(16) 0.0465(14) 0.0004(13) 0.0055(13) 0.0133(13)
C10 0.0521(15) 0.0401(13) 0.0646(16) 0.0083(12) -0.0091(14) -0.0106(12)
C11 0.066(2) 0.096(3) 0.108(3) 0.0111(19) -0.032(2) -0.040(2)
C12 0.0546(18) 0.0610(18) 0.091(2) 0.0017(14) -0.0021(16) -0.0099(16)
C13 0.120(4) 0.115(3) 0.071(2) 0.047(3) 0.005(2) -0.024(2)
C14 0.086(3) 0.0454(16) 0.197(5) 0.0131(18) -0.032(3) -0.046(2)
C15 0.0266(11) 0.0381(11) 0.0339(10) -0.0012(9) -0.0031(9) 0.0031(9)
C16 0.0320(12) 0.0436(12) 0.0314(10) -0.0019(10) -0.0047(9) 0.0033(10)
C17 0.0524(16) 0.0600(16) 0.0363(12) -0.0064(13) -0.0017(11) 0.0125(11)
C18 0.0692(19) 0.0443(13) 0.0576(15) -0.0107(13) -0.0058(15) 0.0121(12)
C19 0.069(2) 0.0350(12) 0.0616(17) -0.0015(12) -0.0034(14) -0.0008(12)
C20 0.0427(14) 0.0425(12) 0.0449(13) 0.0015(10) -0.0007(11) -0.0036(10)
C21 0.0461(15) 0.0495(14) 0.0284(10) 0.0004(11) 0.0005(10) 0.0002(10)
C22 0.0553(17) 0.0709(17) 0.0387(12) 0.0105(15) 0.0065(12) -0.0017(12)
C23 0.051(2) 0.217(6) 0.068(2) -0.003(3) -0.0133(17) -0.019(3)
C24 0.089(3) 0.091(2) 0.0437(15) 0.012(2) -0.0205(16) 0.0002(15)
C25 0.153(4) 0.079(2) 0.078(2) -0.031(3) -0.035(3) -0.0114(19)
Cl1 0.0223(3) 0.0591(3) 0.0496(3) -0.0014(2) -0.0014(2) -0.0085(3)

loop_
_atom_type_symbol
_atom_type_description
_atom_type_scat_dispersion_real
_atom_type_scat_dispersion_imag
_atom_type_scat_source
C C 0.0033 0.0016 'International Tables Vol C Tables 4.2.6.8 and 6.1.1.4'
H H 0.0000 0.0000 'International Tables Vol C Tables 4.2.6.8 and 6.1.1.4'
N N 0.0061 0.0033 'International Tables Vol C Tables 4.2.6.8 and 6.1.1.4'
Si Si 0.0817 0.0704 'International Tables Vol C Tables 4.2.6.8 and 6.1.1.4'
Cl Cl 0.1484 0.1585 'International Tables Vol C Tables 4.2.6.8 and 6.1.1.4'

loop_
_geom_angle_atom_site_label_1
_geom_angle_atom_site_label_2
_geom_angle_atom_site_label_3
_geom_angle
C1 N1 C2 108.45(18)
C1 N1 C4 126.02(17)
C2 N1 C4 125.45(18)
C1 N2 C3 108.98(18)
C1 N2 C15 124.25(17)
C3 N2 C15 126.68(17)
C13 Si1 C12 109.04(19)
C13 Si1 C14 108.7(2)
C12 Si1 C14 109.73(17)
C13 Si1 C10 105.50(15)
C12 Si1 C10 113.51(13)
C14 Si1 C10 110.18(18)
C23 Si2 C24 107.0(2)
C23 Si2 C25 111.8(3)
C24 Si2 C25 108.53(17)
C23 Si2 C21 112.32(14)
C24 Si2 C21 110.00(14)
C25 Si2 C21 107.20(17)
N2 C1 N1 108.22(18)
N2 C1 H1 125.9
N1 C1 H1 125.9
C3 C2 N1 106.89(18)
C3 C2 H2 126.6
N1 C2 H2 126.6
C2 C3 N2 107.46(19)
C2 C3 H3 126.3
N2 C3 H3 126.3
C9 C4 C5 123.3(2)
C9 C4 N1 117.0(2)
C5 C4 N1 119.6(2)
C6 C5 C4 115.4(3)
C6 C5 C10 123.0(2)
C4 C5 C10 121.6(2)
C5 C6 C7 122.4(3)
C5 C6 H6 118.8
C7 C6 H6 118.8
C8 C7 C6 120.3(3)
C8 C7 H7 119.9
C6 C7 H7 119.9
C7 C8 C9 119.8(3)
C7 C8 H8 120.1
C9 C8 H8 120.1
C8 C9 C4 118.7(3)
C8 C9 H9 120.6
C4 C9 H9 120.6
C5 C10 C11 109.7(3)
C5 C10 Si1 118.83(18)
C11 C10 Si1 110.4(2)
C5 C10 H10 105.6
C11 C10 H10 105.6
Si1 C10 H10 105.6
C10 C11 H11A 109.5
C10 C11 H11B 109.5
H11A C11 H11B 109.5
C10 C11 H11C 109.5
H11A C11 H11C 109.5
H11B C11 H11C 109.5
Si1 C12 H12A 109.5
Si1 C12 H12B 109.5
H12A C12 H12B 109.5
Si1 C12 H12C 109.5
H12A C12 H12C 109.5
H12B C12 H12C 109.5
Si1 C13 H13A 109.5
Si1 C13 H13B 109.5
H13A C13 H13B 109.5
Si1 C13 H13C 109.5
H13A C13 H13C 109.5
H13B C13 H13C 109.5
Si1 C14 H14A 109.5
Si1 C14 H14B 109.5
H14A C14 H14B 109.5
Si1 C14 H14C 109.5
H14A C14 H14C 109.5
H14B C14 H14C 109.5
C20 C15 C16 123.2(2)
C20 C15 N2 116.75(19)
C16 C15 N2 120.10(19)
C17 C16 C15 115.1(2)
C17 C16 C21 122.0(2)
C15 C16 C21 122.9(2)
C18 C17 C16 122.3(2)
C18 C17 H17 118.8
C16 C17 H17 118.8
C17 C18 C19 120.7(2)
C17 C18 H18 119.6
C19 C18 H18 119.6
C18 C19 C20 119.2(2)
C18 C19 H19 120.4
C20 C19 H19 120.4
C19 C20 C15 119.5(2)
C19 C20 H20 120.3
C15 C20 H20 120.3
C16 C21 C22 112.7(2)
C16 C21 Si2 112.14(17)
C22 C21 Si2 111.00(16)
C16 C21 H21 106.9
C22 C21 H21 106.9
Si2 C21 H21 106.9
C21 C22 H22A 109.5
C21 C22 H22B 109.5
H22A C22 H22B 109.5
C21 C22 H22C 109.5
H22A C22 H22C 109.5
H22B C22 H22C 109.5
Si2 C23 H23A 109.5
Si2 C23 H23B 109.5
H23A C23 H23B 109.5
Si2 C23 H23C 109.5
H23A C23 H23C 109.5
H23B C23 H23C 109.5
Si2 C24 H24A 109.5
Si2 C24 H24B 109.5
H24A C24 H24B 109.5
Si2 C24 H24C 109.5
H24A C24 H24C 109.5
H24B C24 H24C 109.5
Si2 C25 H25A 109.5
Si2 C25 H25B 109.5
H25A C25 H25B 109.5
Si2 C25 H25C 109.5
H25A C25 H25C 109.5
H25B C25 H25C 109.5

loop_
_geom_bond_atom_site_label_1
_geom_bond_atom_site_label_2
_geom_bond_distance
N1 C1 1.332(3)
N1 C2 1.393(3)
N1 C4 1.444(3)
N2 C1 1.331(3)
N2 C3 1.376(3)
N2 C15 1.449(3)
Si1 C13 1.865(4)
Si1 C12 1.866(3)
Si1 C14 1.880(3)
Si1 C10 1.903(3)
Si2 C23 1.857(4)
Si2 C24 1.858(3)
Si2 C25 1.869(4)
Si2 C21 1.906(3)
C1 H1 0.95
C2 C3 1.340(3)
C2 H2 0.95
C3 H3 0.95
C4 C9 1.382(4)
C4 C5 1.399(3)
C5 C6 1.383(4)
C5 C10 1.529(4)
C6 C7 1.383(5)
C6 H6 0.95
C7 C8 1.369(5)
C7 H7 0.95
C8 C9 1.380(4)
C8 H8 0.95
C9 H9 0.95
C10 C11 1.541(4)
C10 H10 1.0
C11 H11A 0.98
C11 H11B 0.98
C11 H11C 0.98
C12 H12A 0.98
C12 H12B 0.98
C12 H12C 0.98
C13 H13A 0.98
C13 H13B 0.98
C13 H13C 0.98
C14 H14A 0.98
C14 H14B 0.98
C14 H14C 0.98
C15 C20 1.382(3)
C15 C16 1.401(3)
C16 C17 1.400(3)
C16 C21 1.508(3)
C17 C18 1.376(4)
C17 H17 0.95
C18 C19 1.377(4)
C18 H18 0.95
C19 C20 1.381(4)
C19 H19 0.95
C20 H20 0.95
C21 C22 1.544(4)
C21 H21 1.0
C22 H22A 0.98
C22 H22B 0.98
C22 H22C 0.98
C23 H23A 0.98
C23 H23B 0.98
C23 H23C 0.98
C24 H24A 0.98
C24 H24B 0.98
C24 H24C 0.98
C25 H25A 0.98
C25 H25B 0.98
C25 H25C 0.98
